data_1536306
loop_
_publ_author_name
'Weil, M.'

_publ_section_title
;
 Polymorphism in mercury(I) selenite(IV): preparation, crystal structures
 of alpha-, beta- and gamma-(Hg2 Se O3) and thermal behaviour of the
 alpha- and beta-modification
;
_journal_name_full 'Journal of Solid State Chemistry'
_journal_page_first 35
_journal_page_last 44
_journal_volume 172
_journal_year 2003
_chemical_formula_sum 'Hg2 O3 Se'
_chemical_name_systematic 'Hg2 (Se O3)'
_space_group_IT_number 14
_symmetry_space_group_name_Hall '-P 2yn'
_symmetry_space_group_name_H-M 'P 1 21/n 1'
_cell_angle_alpha 90
_cell_angle_beta 104.109
_cell_angle_gamma 90
_cell_formula_units_Z 4
_cell_length_a 8.6177
_cell_length_b 5.0224
_cell_length_c 10.3958
_cell_volume 436.373
_citation_journal_id_ASTM JSSCBI
_cod_data_source_file Weil_JSSCBI_2003_517.cif
_cod_data_source_block Hg2O3Se1
_cod_original_sg_symbol_Hall '-P 2ybc (x-z,y,z)'
_cod_original_formula_sum 'Hg2 O3 Se1'
_cod_database_code 1536306

loop_
_symmetry_equiv_pos_as_xyz
x,y,z
-x+1/2,y+1/2,-z+1/2
-x,-y,-z
x-1/2,-y-1/2,z-1/2

loop_
_atom_site_label
_atom_site_type_symbol
_atom_site_fract_x
_atom_site_fract_y
_atom_site_fract_z
_atom_site_occupancy
_atom_site_U_iso_or_equiv
O3 O-2 0.1811 0.6555 0.7986 1 0.0
Hg2 Hg+1 0.88645 0.20772 0.65734 1 0.0
O2 O-2 0.0277 0.0811 0.8555 1 0.0
O1 O-2 0.8683 0.6524 0.7627 1 0.0
Se1 Se+4 0.03383 0.74486 0.8754 1 0.0
Hg1 Hg+1 0.83972 0.26278 0.40815 1 0.0
